data_7044934
loop_
_publ_author_name
'Nakata, Norio'
'Hosoda, Narimi'
'Takahashi, Shintaro'
'Ishii, Akihiko'

_publ_section_title
;
 Chlorogermylenes and -stannylenes stabilized by diimidosulfinate ligands:
 synthesis, structures, and reactivity.
;
_journal_issue 2
_journal_name_full 'Dalton transactions (Cambridge, England : 2003)'
_journal_page_first 481
_journal_page_last 490
_journal_paper_doi 10.1039/c7dt04390b
_journal_volume 47
_journal_year 2018
_chemical_formula_moiety 'C28 H46 Cl2 N4 S2 Se2 Sn2, C6 H6'
_chemical_formula_sum 'C34 H52 Cl2 N4 S2 Se2 Sn2'
_chemical_formula_weight 1047.12
_chemical_name_systematic
; 
 'C28 H46 Cl2 N4 S2 Se2 Sn2, C6 H6' 
;
_space_group_IT_number 14
_space_group_name_Hall '-P 2yn'
_space_group_name_H-M_alt 'P 1 21/n 1'
_symmetry_cell_setting monoclinic
_symmetry_Int_Tables_number 14
_symmetry_space_group_name_Hall '-P 2yn'
_symmetry_space_group_name_H-M 'P 1 21/n 1'
_atom_sites_solution_hydrogens geom
_atom_sites_solution_primary direct
_atom_sites_solution_secondary difmap
_audit_creation_method SHELXL-97
_audit_update_record
;
2017-03-01 deposited with the CCDC.
2017-11-30 downloaded from the CCDC.
;
_cell_angle_alpha 90.00
_cell_angle_beta 96.0450(10)
_cell_angle_gamma 90.00
_cell_formula_units_Z 2
_cell_length_a 13.0087(12)
_cell_length_b 11.6396(10)
_cell_length_c 14.1127(13)
_cell_measurement_reflns_used 7713
_cell_measurement_temperature 100(2)
_cell_measurement_theta_max 27.53
_cell_measurement_theta_min 2.25
_cell_volume 2125.0(3)
_computing_cell_refinement 'Bruker SAINT'
_computing_data_collection 'Bruker APEX-II'
_computing_data_reduction 'Bruker SAINT'
_computing_molecular_graphics 'Yadokari-XG 2009 (Wakita, Nemoto et al., 2009)'
_computing_publication_material 'Yadokari-XG 2009 (Wakita, Nemoto et al., 2009)'
_computing_structure_refinement 'SHELXL-97 (Sheldrick, 1997)'
_computing_structure_solution 'SHELXS-97 (Sheldrick, 1990)'
_diffrn_ambient_temperature 100(2)
_diffrn_detector_area_resol_mean 8.333
_diffrn_measured_fraction_theta_full 0.995
_diffrn_measured_fraction_theta_max 0.995
_diffrn_measurement_device_type 'Bruker APEX-II CCD'
_diffrn_measurement_method 'phi and omega scans'
_diffrn_radiation_monochromator 'Bruker Helios multilayered confocal mirror'
_diffrn_radiation_source 'Bruker TXS fine-focus rotating anode'
_diffrn_radiation_type MoK\a
_diffrn_radiation_wavelength 0.71073
_diffrn_reflns_av_R_equivalents 0.0942
_diffrn_reflns_av_sigmaI/netI 0.0712
_diffrn_reflns_limit_h_max 16
_diffrn_reflns_limit_h_min -14
_diffrn_reflns_limit_k_max 14
_diffrn_reflns_limit_k_min -8
_diffrn_reflns_limit_l_max 17
_diffrn_reflns_limit_l_min -17
_diffrn_reflns_number 11041
_diffrn_reflns_theta_full 26.50
_diffrn_reflns_theta_max 26.50
_diffrn_reflns_theta_min 2.03
_exptl_absorpt_coefficient_mu 3.140
_exptl_absorpt_correction_T_max 0.8101
_exptl_absorpt_correction_T_min 0.7653
_exptl_absorpt_correction_type numerical
_exptl_absorpt_process_details 'SADABS (Sheldrick, 1997)'
_exptl_crystal_colour yellow
_exptl_crystal_density_diffrn 1.636
_exptl_crystal_density_meas ?
_exptl_crystal_density_method 'not measured'
_exptl_crystal_description prism
_exptl_crystal_F_000 1036
_exptl_crystal_size_max 0.09
_exptl_crystal_size_mid 0.08
_exptl_crystal_size_min 0.07
_refine_diff_density_max 0.937
_refine_diff_density_min -1.040
_refine_diff_density_rms 0.118
_refine_ls_extinction_method none
_refine_ls_goodness_of_fit_ref 1.016
_refine_ls_hydrogen_treatment constr
_refine_ls_matrix_type full
_refine_ls_number_parameters 214
_refine_ls_number_reflns 4386
_refine_ls_number_restraints 0
_refine_ls_restrained_S_all 1.016
_refine_ls_R_factor_all 0.0306
_refine_ls_R_factor_gt 0.0285
_refine_ls_shift/su_max 0.001
_refine_ls_shift/su_mean 0.000
_refine_ls_structure_factor_coef Fsqd
_refine_ls_weighting_details 'calc w=1/[\s^2^(Fo^2^)+(0.0316P)^2^+0.0019P] where P=(Fo^2^+2Fc^2^)/3'
_refine_ls_weighting_scheme calc
_refine_ls_wR_factor_gt 0.0744
_refine_ls_wR_factor_ref 0.0754
_reflns_number_gt 3994
_reflns_number_total 4386
_reflns_threshold_expression >2sigma(I)
_cod_data_source_file c7dt04390b2.cif
_cod_data_source_block naka291
_cod_depositor_comments
;
The following automatic conversions were performed:

'_exptl_crystal_density_meas' value 'not measured' was changed to '?'
- the value is perceived as not measured.

Automatic conversion script
Id: cif_fix_values 4973 2017-02-22 13:04:09Z antanas 

 Adding full bibliography for 7044927--7044934.cif.
;
_cod_original_sg_symbol_H-M 'P 21/n'
_cod_database_code 7044934

loop_
_symmetry_equiv_pos_as_xyz
'x, y, z'
'-x+1/2, y+1/2, -z+1/2'
'-x, -y, -z'
'x-1/2, -y-1/2, z-1/2'

loop_
_atom_site_label
_atom_site_type_symbol
_atom_site_fract_x
_atom_site_fract_y
_atom_site_fract_z
_atom_site_U_iso_or_equiv
_atom_site_adp_type
_atom_site_occupancy
_atom_site_symmetry_multiplicity
_atom_site_calc_flag
_atom_site_refinement_flags
Sn1 Sn 0.136524(12) 0.474933(15) 0.011095(11) 0.01417(7) Uani 1 1 d .
Se1 Se 0.001063(19) 0.50335(3) 0.129961(18) 0.02116(9) Uani 1 1 d .
S1 S 0.27796(4) 0.28203(5) 0.00071(4) 0.01354(13) Uani 1 1 d .
Cl1 Cl 0.23803(5) 0.64431(6) 0.03631(4) 0.02633(15) Uani 1 1 d .
N2 N 0.22363(14) 0.34379(19) 0.08773(13) 0.0157(4) Uani 1 1 d .
C8 C 0.0829(2) -0.0349(3) -0.08340(19) 0.0233(6) Uani 1 1 d .
H12 H 0.0423 -0.1014 -0.0988 0.028 Uiso 1 1 calc R
N1 N 0.23929(14) 0.38312(19) -0.07493(13) 0.0156(4) Uani 1 1 d .
C9 C 0.1818(2) -0.0462(2) -0.03608(18) 0.0220(5) Uani 1 1 d .
H13 H 0.2093 -0.1202 -0.0202 0.026 Uiso 1 1 calc R
C5 C 0.19956(17) 0.1590(2) -0.03567(15) 0.0143(5) Uani 1 1 d .
C10 C 0.24030(18) 0.0520(2) -0.01217(17) 0.0184(5) Uani 1 1 d .
H14 H 0.3079 0.0453 0.0201 0.022 Uiso 1 1 calc R
C7 C 0.04343(18) 0.0729(3) -0.10811(18) 0.0228(6) Uani 1 1 d .
H11 H -0.0237 0.0796 -0.1413 0.027 Uiso 1 1 calc R
C6 C 0.10116(16) 0.1710(2) -0.08474(16) 0.0188(5) Uani 1 1 d .
H10 H 0.0743 0.2449 -0.1018 0.023 Uiso 1 1 calc R
C11 C 0.23537(16) 0.2967(2) 0.18710(15) 0.0152(5) Uani 1 1 d .
C12 C 0.14505(18) 0.2182(2) 0.20330(17) 0.0224(5) Uani 1 1 d .
H15 H 0.0801 0.2608 0.1907 0.034 Uiso 1 1 calc R
H16 H 0.1526 0.1912 0.2694 0.034 Uiso 1 1 calc R
H17 H 0.1444 0.1522 0.1602 0.034 Uiso 1 1 calc R
C13 C 0.23978(19) 0.3999(2) 0.25453(16) 0.0201(5) Uani 1 1 d .
H18 H 0.2960 0.4511 0.2406 0.030 Uiso 1 1 calc R
H19 H 0.2521 0.3730 0.3206 0.030 Uiso 1 1 calc R
H20 H 0.1740 0.4415 0.2456 0.030 Uiso 1 1 calc R
C14 C 0.33768(17) 0.2303(2) 0.20572(17) 0.0211(6) Uani 1 1 d .
H21 H 0.3347 0.1611 0.1659 0.032 Uiso 1 1 calc R
H22 H 0.3487 0.2081 0.2730 0.032 Uiso 1 1 calc R
H23 H 0.3949 0.2792 0.1901 0.032 Uiso 1 1 calc R
C4 C 0.2530(2) 0.5087(2) -0.20929(19) 0.0234(6) Uani 1 1 d .
H7 H 0.1865 0.4822 -0.2408 0.035 Uiso 1 1 calc R
H8 H 0.2970 0.5345 -0.2575 0.035 Uiso 1 1 calc R
H9 H 0.2415 0.5727 -0.1665 0.035 Uiso 1 1 calc R
C1 C 0.30600(17) 0.4106(2) -0.15209(16) 0.0177(5) Uani 1 1 d .
C3 C 0.3131(2) 0.3048(3) -0.21539(19) 0.0316(7) Uani 1 1 d .
H4 H 0.3446 0.2412 -0.1771 0.047 Uiso 1 1 calc R
H5 H 0.3557 0.3228 -0.2668 0.047 Uiso 1 1 calc R
H6 H 0.2436 0.2826 -0.2428 0.047 Uiso 1 1 calc R
C2 C 0.4140(2) 0.4490(3) -0.1096(2) 0.0348(7) Uani 1 1 d .
H1 H 0.4079 0.5168 -0.0694 0.052 Uiso 1 1 calc R
H2 H 0.4559 0.4680 -0.1612 0.052 Uiso 1 1 calc R
H3 H 0.4472 0.3866 -0.0710 0.052 Uiso 1 1 calc R
C16 C 0.4990(2) 0.9511(4) 0.0879(2) 0.0420(9) Uani 1 1 d .
H25 H 0.4980 0.9171 0.1489 0.050 Uiso 1 1 calc R
C17 C 0.5280(2) 1.0633(4) 0.0812(2) 0.0408(9) Uani 1 1 d .
H26 H 0.5476 1.1067 0.1372 0.049 Uiso 1 1 calc R
C15 C 0.4712(2) 0.8867(3) 0.0077(3) 0.0449(9) Uani 1 1 d .
H24 H 0.4516 0.8086 0.0132 0.054 Uiso 1 1 calc R

loop_
_atom_site_aniso_label
_atom_site_aniso_U_11
_atom_site_aniso_U_22
_atom_site_aniso_U_33
_atom_site_aniso_U_23
_atom_site_aniso_U_13
_atom_site_aniso_U_12
Sn1 0.01610(10) 0.01595(11) 0.01004(11) -0.00012(6) -0.00059(7) 0.00487(6)
Se1 0.01879(14) 0.03479(17) 0.00945(13) -0.00088(11) -0.00061(10) 0.01154(11)
S1 0.0126(2) 0.0156(3) 0.0123(3) 0.0006(2) 0.0008(2) 0.0028(2)
Cl1 0.0388(3) 0.0183(3) 0.0216(3) -0.0023(3) 0.0018(3) -0.0035(3)
N2 0.0195(9) 0.0183(10) 0.0092(9) 0.0016(9) 0.0005(7) 0.0051(9)
C8 0.0272(13) 0.0265(15) 0.0177(13) -0.0047(12) 0.0098(11) -0.0073(12)
N1 0.0162(9) 0.0181(11) 0.0130(9) 0.0031(9) 0.0032(7) 0.0045(8)
C9 0.0304(13) 0.0167(13) 0.0201(13) -0.0009(11) 0.0079(11) -0.0012(11)
C5 0.0179(10) 0.0156(12) 0.0102(10) -0.0003(10) 0.0047(8) -0.0004(10)
C10 0.0194(11) 0.0205(13) 0.0155(12) 0.0000(11) 0.0028(9) 0.0023(11)
C7 0.0169(11) 0.0314(16) 0.0204(12) -0.0036(12) 0.0039(10) -0.0038(11)
C6 0.0153(10) 0.0229(13) 0.0182(12) -0.0005(11) 0.0027(9) 0.0047(10)
C11 0.0176(10) 0.0177(12) 0.0097(10) 0.0003(10) -0.0017(9) 0.0041(10)
C12 0.0220(11) 0.0263(14) 0.0188(12) 0.0044(11) 0.0022(10) -0.0005(11)
C13 0.0239(11) 0.0226(13) 0.0126(11) -0.0020(11) -0.0033(9) 0.0034(11)
C14 0.0198(11) 0.0272(15) 0.0156(12) 0.0027(11) -0.0020(9) 0.0080(11)
C4 0.0299(14) 0.0239(14) 0.0172(13) 0.0026(11) 0.0061(11) 0.0062(12)
C1 0.0182(11) 0.0209(13) 0.0148(11) 0.0019(11) 0.0061(9) 0.0036(10)
C3 0.0458(16) 0.0306(16) 0.0214(13) 0.0014(13) 0.0167(12) 0.0072(14)
C2 0.0214(13) 0.0454(19) 0.0380(17) 0.0151(16) 0.0045(12) -0.0057(14)
C16 0.0276(14) 0.073(3) 0.0265(15) 0.0157(18) 0.0080(12) 0.0271(18)
C17 0.0245(14) 0.064(3) 0.0325(17) -0.0163(18) -0.0044(12) 0.0216(16)
C15 0.0188(12) 0.0393(19) 0.076(3) 0.004(2) 0.0034(15) 0.0138(14)

loop_
_atom_type_symbol
_atom_type_description
_atom_type_scat_dispersion_real
_atom_type_scat_dispersion_imag
_atom_type_scat_source
C C 0.0033 0.0016 'International Tables Vol C Tables 4.2.6.8 and 6.1.1.4'
H H 0.0000 0.0000 'International Tables Vol C Tables 4.2.6.8 and 6.1.1.4'
N N 0.0061 0.0033 'International Tables Vol C Tables 4.2.6.8 and 6.1.1.4'
S S 0.1246 0.1234 'International Tables Vol C Tables 4.2.6.8 and 6.1.1.4'
Cl Cl 0.1484 0.1585 'International Tables Vol C Tables 4.2.6.8 and 6.1.1.4'
Se Se -0.0929 2.2259 'International Tables Vol C Tables 4.2.6.8 and 6.1.1.4'
Sn Sn -0.6537 1.4246 'International Tables Vol C Tables 4.2.6.8 and 6.1.1.4'

loop_
_geom_angle_atom_site_label_1
_geom_angle_atom_site_label_2
_geom_angle_atom_site_label_3
_geom_angle
_geom_angle_site_symmetry_1
_geom_angle_site_symmetry_3
N2 Sn1 N1 66.80(7) . .
N2 Sn1 Cl1 105.14(6) . .
N1 Sn1 Cl1 97.26(6) . .
N2 Sn1 Se1 139.62(6) . 3_565
N1 Sn1 Se1 92.01(5) . 3_565
Cl1 Sn1 Se1 111.606(19) . 3_565
N2 Sn1 Se1 97.19(5) . .
N1 Sn1 Se1 157.96(6) . .
Cl1 Sn1 Se1 101.710(19) . .
Se1 Sn1 Se1 91.352(11) 3_565 .
N2 Sn1 S1 33.70(5) . .
N1 Sn1 S1 33.57(5) . .
Cl1 Sn1 S1 107.60(2) . .
Se1 Sn1 S1 115.628(14) 3_565 .
Se1 Sn1 S1 127.543(15) . .
Sn1 Se1 Sn1 88.647(11) 3_565 .
N1 S1 N2 92.65(10) . .
N1 S1 C5 105.10(10) . .
N2 S1 C5 106.57(10) . .
N1 S1 Sn1 47.56(7) . .
N2 S1 Sn1 45.84(7) . .
C5 S1 Sn1 106.57(8) . .
C11 N2 S1 121.96(16) . .
C11 N2 Sn1 137.27(15) . .
S1 N2 Sn1 100.47(9) . .
C7 C8 C9 120.4(3) . .
C1 N1 S1 117.88(15) . .
C1 N1 Sn1 137.51(16) . .
S1 N1 Sn1 98.87(9) . .
C8 C9 C10 119.4(3) . .
C10 C5 C6 121.2(2) . .
C10 C5 S1 117.21(17) . .
C6 C5 S1 121.6(2) . .
C5 C10 C9 119.7(2) . .
C8 C7 C6 120.5(2) . .
C7 C6 C5 118.7(2) . .
N2 C11 C12 110.81(17) . .
N2 C11 C13 106.8(2) . .
C12 C11 C13 110.9(2) . .
N2 C11 C14 110.18(18) . .
C12 C11 C14 109.9(2) . .
C13 C11 C14 108.27(18) . .
N1 C1 C4 106.36(19) . .
N1 C1 C3 109.1(2) . .
C4 C1 C3 110.3(2) . .
N1 C1 C2 110.78(19) . .
C4 C1 C2 109.5(2) . .
C3 C1 C2 110.7(2) . .
C17 C16 C15 121.1(3) . .
C16 C17 C15 119.5(3) . 3_675
C16 C15 C17 119.4(4) . 3_675

loop_
_geom_bond_atom_site_label_1
_geom_bond_atom_site_label_2
_geom_bond_distance
_geom_bond_site_symmetry_2
Sn1 N2 2.127(2) .
Sn1 N1 2.1783(19) .
Sn1 Cl1 2.3787(7) .
Sn1 Se1 2.5456(3) 3_565
Sn1 Se1 2.5790(3) .
Sn1 S1 2.9163(6) .
Se1 Sn1 2.5455(3) 3_565
S1 N1 1.632(2) .
S1 N2 1.645(2) .
S1 C5 1.802(3) .
N2 C11 1.498(3) .
C8 C7 1.386(4) .
C8 C9 1.392(4) .
N1 C1 1.497(3) .
C9 C10 1.395(4) .
C5 C10 1.379(4) .
C5 C6 1.397(3) .
C7 C6 1.387(4) .
C11 C12 1.525(3) .
C11 C13 1.529(3) .
C11 C14 1.538(3) .
C4 C1 1.521(3) .
C1 C3 1.530(4) .
C1 C2 1.535(4) .
C16 C17 1.365(6) .
C16 C15 1.374(5) .
C17 C15 1.384(5) 3_675
C15 C17 1.384(5) 3_675

loop_
_geom_torsion_atom_site_label_1
_geom_torsion_atom_site_label_2
_geom_torsion_atom_site_label_3
_geom_torsion_atom_site_label_4
_geom_torsion
_geom_torsion_site_symmetry_1
_geom_torsion_site_symmetry_4
N2 Sn1 Se1 Sn1 -140.45(6) . 3_565
N1 Sn1 Se1 Sn1 -98.74(13) . 3_565
Cl1 Sn1 Se1 Sn1 112.399(19) . 3_565
Se1 Sn1 Se1 Sn1 0.0 3_565 3_565
S1 Sn1 Se1 Sn1 -124.318(17) . 3_565
N2 Sn1 S1 N1 -167.25(14) . .
Cl1 Sn1 S1 N1 -76.22(10) . .
Se1 Sn1 S1 N1 49.28(10) 3_565 .
Se1 Sn1 S1 N1 162.96(9) . .
N1 Sn1 S1 N2 167.25(14) . .
Cl1 Sn1 S1 N2 91.03(10) . .
Se1 Sn1 S1 N2 -143.47(10) 3_565 .
Se1 Sn1 S1 N2 -29.79(10) . .
N2 Sn1 S1 C5 97.23(12) . .
N1 Sn1 S1 C5 -95.52(12) . .
Cl1 Sn1 S1 C5 -171.74(8) . .
Se1 Sn1 S1 C5 -46.24(8) 3_565 .
Se1 Sn1 S1 C5 67.44(8) . .
N1 S1 N2 C11 -175.90(18) . .
C5 S1 N2 C11 77.48(19) . .
Sn1 S1 N2 C11 174.7(2) . .
N1 S1 N2 Sn1 9.39(10) . .
C5 S1 N2 Sn1 -97.23(11) . .
N1 Sn1 N2 C11 179.0(2) . .
Cl1 Sn1 N2 C11 87.5(2) . .
Se1 Sn1 N2 C11 -117.4(2) 3_565 .
Se1 Sn1 N2 C11 -16.8(2) . .
S1 Sn1 N2 C11 -173.4(3) . .
N1 Sn1 N2 S1 -7.63(8) . .
Cl1 Sn1 N2 S1 -99.15(8) . .
Se1 Sn1 N2 S1 55.94(13) 3_565 .
Se1 Sn1 N2 S1 156.60(8) . .
N2 S1 N1 C1 148.83(18) . .
C5 S1 N1 C1 -103.22(18) . .
Sn1 S1 N1 C1 158.0(2) . .
N2 S1 N1 Sn1 -9.12(10) . .
C5 S1 N1 Sn1 98.83(10) . .
N2 Sn1 N1 C1 -142.9(2) . .
Cl1 Sn1 N1 C1 -39.5(2) . .
Se1 Sn1 N1 C1 72.6(2) 3_565 .
Se1 Sn1 N1 C1 171.17(14) . .
S1 Sn1 N1 C1 -150.6(3) . .
N2 Sn1 N1 S1 7.66(8) . .
Cl1 Sn1 N1 S1 111.06(8) . .
Se1 Sn1 N1 S1 -136.86(8) 3_565 .
Se1 Sn1 N1 S1 -38.25(18) . .
C7 C8 C9 C10 1.1(4) . .
N1 S1 C5 C10 154.14(18) . .
N2 S1 C5 C10 -108.38(19) . .
Sn1 S1 C5 C10 -156.32(17) . .
N1 S1 C5 C6 -26.5(2) . .
N2 S1 C5 C6 71.0(2) . .
Sn1 S1 C5 C6 23.0(2) . .
C6 C5 C10 C9 -1.2(4) . .
S1 C5 C10 C9 178.14(18) . .
C8 C9 C10 C5 0.0(4) . .
C9 C8 C7 C6 -1.0(4) . .
C8 C7 C6 C5 -0.2(4) . .
C10 C5 C6 C7 1.3(3) . .
S1 C5 C6 C7 -178.02(18) . .
S1 N2 C11 C12 -94.4(2) . .
Sn1 N2 C11 C12 78.0(3) . .
S1 N2 C11 C13 144.79(17) . .
Sn1 N2 C11 C13 -42.9(3) . .
S1 N2 C11 C14 27.4(3) . .
Sn1 N2 C11 C14 -160.25(19) . .
S1 N1 C1 C4 -178.52(17) . .
Sn1 N1 C1 C4 -31.8(3) . .
S1 N1 C1 C3 62.5(2) . .
Sn1 N1 C1 C3 -150.78(19) . .
S1 N1 C1 C2 -59.6(3) . .
Sn1 N1 C1 C2 87.1(3) . .
C15 C16 C17 C15 0.5(5) . 3_675
C17 C16 C15 C17 -0.5(5) . 3_675
